data_7046553
loop_
_publ_author_name
'de Lima, G. M.'
'Walton, R. I.'
'Clarkson, G. J.'
'Bitzer, R. S.'
'Ardisson, J. D.'

_publ_section_title
;
 Air and moisture stable covalently-bonded tin(ii) coordination polymers.
;
_journal_issue 24
_journal_name_full 'Dalton transactions (Cambridge, England : 2003)'
_journal_page_first 8013
_journal_page_last 8022
_journal_paper_doi 10.1039/c8dt01370e
_journal_volume 47
_journal_year 2018
_chemical_formula_moiety '0.25(C36 H36 O24 Sn6)'
_chemical_formula_sum 'C9 H9 O6 Sn1.5'
_chemical_formula_weight 391.20
_space_group_crystal_system trigonal
_space_group_IT_number 165
_space_group_name_Hall '-P 3 2"c'
_space_group_name_H-M_alt 'P -3 c 1'
_symmetry_space_group_name_Hall '-P 3 2"c'
_symmetry_space_group_name_H-M 'P -3 c 1'
_atom_sites_solution_hydrogens geom
_atom_sites_solution_primary dual
_audit_creation_date 2017-04-07
_audit_creation_method
;
Olex2 1.2
(compiled 2017.03.28 svn.r3405 for OlexSys, GUI svn.r5335)
;
_audit_update_record
;
2018-03-14 deposited with the CCDC.
2018-05-28 downloaded from the CCDC.
;
_cell_angle_alpha 90
_cell_angle_beta 90
_cell_angle_gamma 120
_cell_formula_units_Z 4
_cell_length_a 11.94840(10)
_cell_length_b 11.94840(10)
_cell_length_c 8.79490(10)
_cell_measurement_reflns_used 10426
_cell_measurement_temperature 150(2)
_cell_measurement_theta_max 73.5930
_cell_measurement_theta_min 4.2440
_cell_volume 1087.379(18)
_computing_cell_refinement 'CrysAlisPro 1.171.38.43f (Rigaku OD, 2015)'
_computing_data_collection 'CrysAlisPro 1.171.38.43f (Rigaku OD, 2015)'
_computing_data_reduction 'CrysAlisPro 1.171.38.43f (Rigaku OD, 2015)'
_computing_molecular_graphics 'Olex2 (Dolomanov et al., 2009)'
_computing_publication_material 'Olex2 (Dolomanov et al., 2009)'
_computing_structure_refinement 'ShelXL (Sheldrick, 2015)'
_computing_structure_solution 'ShelXT (Sheldrick, 2015)'
_diffrn_ambient_environment N~2~
_diffrn_ambient_temperature 150(2)
_diffrn_detector 'CCD plate'
_diffrn_detector_area_resol_mean 5.3046
_diffrn_detector_type AtlasS2
_diffrn_measured_fraction_theta_full 1.000
_diffrn_measured_fraction_theta_max 0.999
_diffrn_measurement_details
'List of Runs (angles in degrees, time in seconds): # Type Start End Width t~exp~ \w \q \k \f Frames -------------------------------------------------------------------------- 1 \w -96.00 46.00 1.00 1.00 -- -38.31 19.00 60.00 142 2 \w -131.00 -35.00 1.00 1.00 -- -38.31-178.00-180.00 96 3 \w -129.00 -34.00 1.00 1.00 -- -38.31 178.00 0.00 95 4 \w 55.00 129.00 1.00 1.00 -- 38.31-178.00-180.00 74 5 \w 80.00 178.00 1.00 4.00 -- 111.00 45.00 150.00 98 6 \w 24.00 109.00 1.00 4.00 -- 111.00 -94.00 -90.00 85 7 \w 80.00 178.00 1.00 4.00 -- 111.00 45.00 120.00 98 8 \w 101.00 178.00 1.00 4.00 -- 111.00 94.00 2.00 77 9 \w 100.00 178.00 1.00 4.00 -- 111.00 111.00 -30.00 78 10 \w 33.00 142.00 1.00 4.00 -- 111.00 -45.00-120.00 109 11 \w 30.00 178.00 1.00 4.00 -- 111.00 15.00 -30.00 148 12 \w -116.00 -6.00 1.00 1.00 -- -38.31 -57.00 120.00 110 13 \w -116.00 -6.00 1.00 1.00 -- -38.31 -57.00-120.00 110 14 \w -116.00 -6.00 1.00 1.00 -- -38.31 -57.00 0.00 110 15 \w 75.00 178.00 1.00 4.00 -- 111.00 77.00-180.00 103 16 \w 73.00 178.00 1.00 4.00 -- 111.00 30.00 60.00 105 17 \w 33.00 142.00 1.00 4.00 -- 111.00 -45.00 30.00 109 18 \w 24.00 109.00 1.00 4.00 -- 111.00 -94.00 0.00 85 19 \w 75.00 178.00 1.00 4.00 -- 111.00 77.00 -30.00 103 20 \w 24.00 109.00 1.00 4.00 -- 111.00 -94.00 90.00 85 21 \w -122.00 -2.00 1.00 1.00 -- -38.31 -77.00 0.00 120 22 \w -122.00 -2.00 1.00 1.00 -- -38.31 -77.00 90.00 120 23 \w -41.00 70.00 1.00 1.00 -- 38.31 -37.00 150.00 111 24 \w 75.00 178.00 1.00 4.00 -- 111.00 77.00-120.00 103 25 \w 75.00 178.00 1.00 4.00 -- 111.00 77.00 60.00 103'
_diffrn_measurement_device 'four-circle diffractometer'
_diffrn_measurement_device_type 'SuperNova, Dual, Cu at zero, AtlasS2'
_diffrn_measurement_method '\w scans'
_diffrn_orient_matrix_type 'CrysAlisPro convention (1999,Acta A55,543-557)'
_diffrn_orient_matrix_UB_11 -0.0490405000
_diffrn_orient_matrix_UB_12 0.0733679000
_diffrn_orient_matrix_UB_13 -0.0983140000
_diffrn_orient_matrix_UB_21 -0.0908945000
_diffrn_orient_matrix_UB_22 -0.0090961000
_diffrn_orient_matrix_UB_23 0.1296341000
_diffrn_orient_matrix_UB_31 0.1072203000
_diffrn_orient_matrix_UB_32 0.1292252000
_diffrn_orient_matrix_UB_33 0.0649753000
_diffrn_radiation_monochromator mirror
_diffrn_radiation_probe x-ray
_diffrn_radiation_type CuK\a
_diffrn_radiation_wavelength 1.54184
_diffrn_reflns_av_R_equivalents 0.0518
_diffrn_reflns_av_unetI/netI 0.0132
_diffrn_reflns_Laue_measured_fraction_full 1.000
_diffrn_reflns_Laue_measured_fraction_max 0.999
_diffrn_reflns_limit_h_max 14
_diffrn_reflns_limit_h_min -14
_diffrn_reflns_limit_k_max 14
_diffrn_reflns_limit_k_min -14
_diffrn_reflns_limit_l_max 10
_diffrn_reflns_limit_l_min -10
_diffrn_reflns_number 12672
_diffrn_reflns_point_group_measured_fraction_full 1.000
_diffrn_reflns_point_group_measured_fraction_max 0.999
_diffrn_reflns_theta_full 67.684
_diffrn_reflns_theta_max 73.972
_diffrn_reflns_theta_min 4.273
_diffrn_source 'micro-focus sealed X-ray tube'
_diffrn_source_type 'SuperNova (Cu) X-ray Source'
_exptl_absorpt_coefficient_mu 27.788
_exptl_absorpt_correction_T_max 0.229
_exptl_absorpt_correction_T_min 0.014
_exptl_absorpt_correction_type gaussian
_exptl_absorpt_process_details
'CrysAlisPro 1.171.38.43f (Rigaku Oxford Diffraction, 2015) Numerical absorption correction based on gaussian integration over a multifaceted crystal model Empirical absorption correction using spherical harmonics, implemented in SCALE3 ABSPACK scaling algorithm.'
_exptl_crystal_colour colourless
_exptl_crystal_colour_primary colourless
_exptl_crystal_density_diffrn 2.390
_exptl_crystal_description block
_exptl_crystal_F_000 744
_exptl_crystal_size_max 0.186
_exptl_crystal_size_mid 0.076
_exptl_crystal_size_min 0.061
_refine_diff_density_max 1.101
_refine_diff_density_min -1.579
_refine_diff_density_rms 0.173
_refine_ls_extinction_method none
_refine_ls_goodness_of_fit_ref 1.226
_refine_ls_hydrogen_treatment constr
_refine_ls_matrix_type full
_refine_ls_number_parameters 51
_refine_ls_number_reflns 741
_refine_ls_number_restraints 0
_refine_ls_restrained_S_all 1.226
_refine_ls_R_factor_all 0.0286
_refine_ls_R_factor_gt 0.0285
_refine_ls_shift/su_max 0.000
_refine_ls_shift/su_mean 0.000
_refine_ls_structure_factor_coef Fsqd
_refine_ls_weighting_details 'w=1/[\s^2^(Fo^2^)+(0.0419P)^2^+2.2385P] where P=(Fo^2^+2Fc^2^)/3'
_refine_ls_weighting_scheme calc
_refine_ls_wR_factor_gt 0.0729
_refine_ls_wR_factor_ref 0.0729
_reflns_Friedel_coverage 0.000
_reflns_number_gt 740
_reflns_number_total 741
_reflns_threshold_expression 'I > 2\s(I)'
_cod_data_source_file c8dt01370e3.cif
_cod_data_source_block gdl12
_cod_depositor_comments 'Adding full bibliography for 7046551--7046554.cif.'
_cod_original_cell_volume 1087.38(2)
_cod_original_formula_sum 'C9 H9 O6 Sn1.50'
_cod_database_code 7046553
_shelx_shelxl_version_number 2016/6
_chemical_oxdiff_formula 'C12 H2 O8 Sn2'
_shelx_space_group_comment
;
The symmetry employed for this shelxl refinement is uniquely defined
by the following loop, which should always be used as a source of
symmetry information in preference to the above space-group names.
They are only intended as comments.
;
_reflns_odcompleteness_completeness 100.00
_reflns_odcompleteness_iscentric 1
_reflns_odcompleteness_theta 69.95
_olex2_refinement_description
;
1. Fixed Uiso
 At 1.2 times of:
  All C(H) groups, All C(H,H) groups
2.a Ternary CH refined with riding coordinates:
 C3(H3)
2.b Secondary CH2 refined with riding coordinates:
 C4(H4A,H4B)
;
_olex2_submission_special_instructions 'No special instructions were received'
_oxdiff_exptl_absorpt_empirical_details
'Empirical correction (ABSPACK) includes: - Absorption correction using spherical harmonics - Frame scaling'
_oxdiff_exptl_absorpt_empirical_full_max 1.472
_oxdiff_exptl_absorpt_empirical_full_min 0.721

loop_
_space_group_symop_operation_xyz
'x, y, z'
'-y, x-y, z'
'-x+y, -x, z'
'y, x, -z+1/2'
'x-y, -y, -z+1/2'
'-x, -x+y, -z+1/2'
'-x, -y, -z'
'y, -x+y, -z'
'x-y, x, -z'
'-y, -x, z-1/2'
'-x+y, y, z-1/2'
'x, x-y, z-1/2'

loop_
_atom_site_label
_atom_site_type_symbol
_atom_site_fract_x
_atom_site_fract_y
_atom_site_fract_z
_atom_site_U_iso_or_equiv
_atom_site_adp_type
_atom_site_occupancy
_atom_site_site_symmetry_order
_atom_site_calc_flag
_atom_site_refinement_flags_posn
_atom_site_refinement_flags_adp
_atom_site_refinement_flags_occupancy
Sn1 Sn 0.000000 0.19555(2) 0.750000 0.01727(17) Uani 1 2 d S T P
O1 O 0.1016(2) 0.3846(3) 0.6473(3) 0.0200(5) Uani 1 1 d . . .
O2 O 0.1496(3) 0.2957(3) 0.4564(3) 0.0282(6) Uani 1 1 d . . .
C2 C 0.1575(3) 0.3928(4) 0.5199(4) 0.0183(7) Uani 1 1 d . . .
C4 C 0.1942(3) 0.6198(3) 0.5049(4) 0.0181(7) Uani 1 1 d . . .
H4A H 0.186319 0.617023 0.617082 0.022 Uiso 1 1 calc R . .
H4B H 0.107485 0.590981 0.461576 0.022 Uiso 1 1 calc R . .
C3 C 0.2399(3) 0.5272(3) 0.4545(4) 0.0172(7) Uani 1 1 d . . .
H3 H 0.235709 0.521102 0.341012 0.021 Uiso 1 1 calc R . .

loop_
_atom_site_aniso_label
_atom_site_aniso_U_11
_atom_site_aniso_U_22
_atom_site_aniso_U_33
_atom_site_aniso_U_23
_atom_site_aniso_U_13
_atom_site_aniso_U_12
Sn1 0.0197(2) 0.0167(2) 0.0165(2) -0.00014(5) -0.00027(10) 0.00985(11)
O1 0.0257(13) 0.0189(12) 0.0138(12) 0.0005(9) 0.0030(9) 0.0099(10)
O2 0.0351(15) 0.0192(13) 0.0276(13) -0.0010(11) 0.0118(12) 0.0117(12)
C2 0.0184(16) 0.0227(17) 0.0152(14) 0.0004(13) -0.0011(13) 0.0112(14)
C4 0.0170(16) 0.0193(16) 0.0172(16) 0.0003(13) 0.0010(13) 0.0084(14)
C3 0.0203(17) 0.0195(16) 0.0115(14) -0.0020(12) -0.0002(13) 0.0099(13)

loop_
_atom_type_symbol
_atom_type_description
_atom_type_scat_dispersion_real
_atom_type_scat_dispersion_imag
_atom_type_scat_source
C C 0.0181 0.0091 'International Tables Vol C Tables 4.2.6.8 and 6.1.1.4'
H H 0.0000 0.0000 'International Tables Vol C Tables 4.2.6.8 and 6.1.1.4'
O O 0.0492 0.0322 'International Tables Vol C Tables 4.2.6.8 and 6.1.1.4'
Sn Sn 0.0259 5.4591 'International Tables Vol C Tables 4.2.6.8 and 6.1.1.4'

loop_
_exptl_crystal_face_index_h
_exptl_crystal_face_index_k
_exptl_crystal_face_index_l
_exptl_crystal_face_perp_dist
0 0 6 0.0954
0 0 -6 0.0909
-1 7 0 0.0454
1 -7 0 0.0341
7 -6 0 0.0209
-3 -5 0 0.0325
-8 4 0 0.0364
7 -5 1 0.0319
4 3 0 0.0395
-6 7 0 0.0397
1 6 2 0.0664
-5 2 5 0.0839

loop_
_geom_angle_atom_site_label_1
_geom_angle_atom_site_label_2
_geom_angle_atom_site_label_3
_geom_angle
_geom_angle_site_symmetry_1
_geom_angle_site_symmetry_3
O1 Sn1 O1 80.00(13) . 6_556
O1 Sn1 O2 83.47(10) 6_556 11_556
O1 Sn1 O2 84.60(9) . 11_556
O1 Sn1 O2 83.47(10) . 9_556
O1 Sn1 O2 84.60(9) 6_556 9_556
O2 Sn1 O2 164.41(14) 11_556 9_556
C2 O1 Sn1 116.4(2) . .
C2 O2 Sn1 151.3(2) . 8_556
O1 C2 C3 116.8(3) . .
O2 C2 O1 121.6(3) . .
O2 C2 C3 121.5(3) . .
H4A C4 H4B 107.9 . .
C3 C4 H4A 109.1 3_565 .
C3 C4 H4A 109.1 . .
C3 C4 H4B 109.1 . .
C3 C4 H4B 109.1 3_565 .
C3 C4 C3 112.3(3) . 3_565
C2 C3 C4 106.9(3) . 2_665
C2 C3 C4 112.3(3) . .
C2 C3 H3 108.6 . .
C4 C3 C4 111.7(3) . 2_665
C4 C3 H3 108.6 . .
C4 C3 H3 108.6 2_665 .

loop_
_geom_bond_atom_site_label_1
_geom_bond_atom_site_label_2
_geom_bond_distance
_geom_bond_site_symmetry_2
Sn1 O1 2.156(3) .
Sn1 O1 2.156(3) 6_556
Sn1 O2 2.385(3) 11_556
Sn1 O2 2.385(3) 9_556
O1 C2 1.283(4) .
O2 C2 1.248(5) .
C2 C3 1.515(5) .
C4 H4A 0.9900 .
C4 H4B 0.9900 .
C4 C3 1.525(5) .
C4 C3 1.542(5) 3_565
C3 H3 1.0000 .

loop_
_exptl_oxdiff_crystal_face_indexfrac_h
_exptl_oxdiff_crystal_face_indexfrac_k
_exptl_oxdiff_crystal_face_indexfrac_l
_exptl_oxdiff_crystal_face_x
_exptl_oxdiff_crystal_face_y
_exptl_oxdiff_crystal_face_z
0.0046 -0.0011 5.9989 -0.5901 0.7773 0.3901
-0.0046 0.0011 -5.9989 0.5901 -0.7773 -0.3901
-0.9989 6.9943 0.0026 0.5619 0.0275 0.7969
0.9989 -6.9943 -0.0026 -0.5619 -0.0275 -0.7969
7.0054 -5.9949 -0.0016 -0.7832 -0.5824 -0.0237
-3.0046 -4.9961 -0.0022 -0.2190 0.3183 -0.9679
-8.0070 3.9964 0.0008 0.6858 0.6915 -0.3420
7.0064 -4.9959 0.9986 -0.8083 -0.4620 0.1705
4.0050 2.9978 0.0016 0.0234 -0.3911 0.8169
-6.0040 6.9941 0.0021 0.8074 0.4824 0.2602
1.0044 5.9949 2.0021 0.1937 0.1137 1.0125
-5.0007 1.9973 4.9994 -0.0997 1.0845 0.0468
